data_7206603
loop_
_publ_author_name
'Li, Hao-Hong'
'Wu, Yan-Ling'
'Dong, Hai-Jun'
'Wang, Min'
'Huang, Shu-Wei'
'Chen, Zhi-Rong'

_publ_section_title
;
 Structure and property variations of lead iodide--organic coordination
 polymers tuned by substituted groups on phenanthroline
;
_journal_issue 22
_journal_name_full CrystEngComm
_journal_page_first 6766
_journal_paper_doi 10.1039/c1ce05393k
_journal_volume 13
_journal_year 2011
_chemical_formula_moiety 'C12 H7 I2 N3 O2 Pb'
_chemical_formula_sum 'C12 H7 I2 N3 O2 Pb'
_chemical_formula_weight 686.21
_chemical_name_systematic
;
?
;
_space_group_IT_number 14
_symmetry_cell_setting monoclinic
_symmetry_space_group_name_Hall '-P 2ybc'
_symmetry_space_group_name_H-M 'P 1 21/c 1'
_atom_sites_solution_hydrogens geom
_atom_sites_solution_primary direct
_atom_sites_solution_secondary difmap
_audit_creation_method SHELXL-97
_cell_angle_alpha 90.00
_cell_angle_beta 98.87(3)
_cell_angle_gamma 90.00
_cell_formula_units_Z 4
_cell_length_a 11.494(2)
_cell_length_b 14.205(3)
_cell_length_c 9.7499(19)
_cell_measurement_reflns_used 25
_cell_measurement_temperature 293(2)
_cell_measurement_theta_max 18
_cell_measurement_theta_min 12
_cell_volume 1572.9(5)
_computing_cell_refinement 'TEXRAY software'
_computing_data_collection 'TEXRAY software (Molecular Structure Corporation, 1999)'
_computing_data_reduction 'TEXSAN (Molecular Structure Corporation, 1999)'
_computing_molecular_graphics 'ORTEX (P.McArdle, 1995)'
_computing_publication_material 'SHELXL-97/2 (Sheldrick,1997)')'
_computing_structure_refinement 'SHELXL-97 (Sheldrick, 1997)'
_computing_structure_solution 'SHELXS-97 (Sheldrick, 1997)'
_diffrn_ambient_temperature 293(2)
_diffrn_detector_area_resol_mean None
_diffrn_measured_fraction_theta_full 0.990
_diffrn_measured_fraction_theta_max 0.990
_diffrn_measurement_device_type 'Rigaku Weissenberg IP'
_diffrn_measurement_method 'scintillation counter'
_diffrn_radiation_monochromator graphite
_diffrn_radiation_source 'rotor target'
_diffrn_radiation_type MoK\a
_diffrn_radiation_wavelength 0.71073
_diffrn_reflns_av_R_equivalents 0.0532
_diffrn_reflns_av_sigmaI/netI 0.0382
_diffrn_reflns_limit_h_max 14
_diffrn_reflns_limit_h_min -14
_diffrn_reflns_limit_k_max 16
_diffrn_reflns_limit_k_min -18
_diffrn_reflns_limit_l_max 11
_diffrn_reflns_limit_l_min -12
_diffrn_reflns_number 12864
_diffrn_reflns_theta_full 27.51
_diffrn_reflns_theta_max 27.51
_diffrn_reflns_theta_min 3.30
_diffrn_standards_decay_% 'not measured'
_diffrn_standards_interval_count 'not measured'
_diffrn_standards_interval_time 'not measured'
_diffrn_standards_number None
_exptl_absorpt_coefficient_mu 14.655
_exptl_absorpt_correction_T_max 1.00
_exptl_absorpt_correction_T_min 0.25
_exptl_absorpt_correction_type multi-scan
_exptl_absorpt_process_details 'TEXRAY software (Molecular Structure Corporation, 1999)'
_exptl_crystal_colour Colourless
_exptl_crystal_density_diffrn 2.898
_exptl_crystal_density_method 'not measured'
_exptl_crystal_description Parallelepiped
_exptl_crystal_F_000 1216
_exptl_crystal_size_max 0.30
_exptl_crystal_size_mid 0.25
_exptl_crystal_size_min 0.20
_refine_diff_density_max 2.920
_refine_diff_density_min -2.082
_refine_diff_density_rms 0.220
_refine_ls_extinction_method none
_refine_ls_goodness_of_fit_ref 1.223
_refine_ls_hydrogen_treatment constr
_refine_ls_matrix_type full
_refine_ls_number_parameters 181
_refine_ls_number_reflns 3571
_refine_ls_number_restraints 0
_refine_ls_restrained_S_all 1.223
_refine_ls_R_factor_all 0.0617
_refine_ls_R_factor_gt 0.0593
_refine_ls_shift/su_max 0.000
_refine_ls_shift/su_mean 0.000
_refine_ls_structure_factor_coef Fsqd
_refine_ls_weighting_details 'calc w=1/[\s^2^(Fo^2^)+(0.0323P)^2^+25.3455P] where P=(Fo^2^+2Fc^2^)/3'
_refine_ls_weighting_scheme calc
_refine_ls_wR_factor_gt 0.1316
_refine_ls_wR_factor_ref 0.1330
_reflns_number_gt 3431
_reflns_number_total 3571
_reflns_threshold_expression >2sigma(I)
_cod_data_source_file c1ce05393k.txt
_cod_data_source_block ptest
_cod_depositor_comments
;
The following automatic conversions were performed:

'_symmetry_cell_setting' value 'Monoclinic' changed to 'monoclinic'
according to /home/saulius/struct/CIF-dictionaries/cif_core.dic
dictionary named 'cif_core.dic' version 2.4.1 from
2010-06-29.

'_exptl_absorpt_correction_type' value 'Multi-Scan'
changed to 'multi-scan' according to
/home/saulius/struct/CIF-dictionaries/cif_core.dic dictionary named
'cif_core.dic' version 2.4.1 from 2010-06-29.

Automatic conversion script
Id: cif_fix_values 1715 2011-07-08 13:25:40Z adriana 
;
_cod_original_sg_symbol_Hall -P2ybc
_cod_original_sg_symbol_H-M P21/c
_cod_database_code 7206603

loop_
_symmetry_equiv_pos_as_xyz
'x, y, z'
'-x, y+1/2, -z+1/2'
'-x, -y, -z'
'x, -y-1/2, z-1/2'

loop_
_atom_site_label
_atom_site_type_symbol
_atom_site_fract_x
_atom_site_fract_y
_atom_site_fract_z
_atom_site_U_iso_or_equiv
_atom_site_adp_type
_atom_site_occupancy
_atom_site_symmetry_multiplicity
_atom_site_calc_flag
_atom_site_refinement_flags
Pb1 Pb 0.64133(4) 0.10269(3) 0.11125(5) 0.04000(15) Uani 1 1 d .
I1 I 0.35662(8) 0.08652(7) 0.07043(11) 0.0552(3) Uani 1 1 d .
I2 I 0.70075(12) 0.24498(9) -0.14771(13) 0.0777(4) Uani 1 1 d .
C1 C 0.9437(14) 0.0682(12) 0.1541(16) 0.063(4) Uani 1 1 d .
H1A H 0.9371 0.1156 0.0875 0.075 Uiso 1 1 calc R
C11 C 0.7551(9) -0.0588(7) 0.3583(11) 0.032(2) Uani 1 1 d .
N1 N 0.8455(8) 0.0413(8) 0.2035(11) 0.044(2) Uani 1 1 d .
C12 C 0.8586(11) -0.0272(8) 0.3040(12) 0.041(3) Uani 1 1 d .
C7 C 0.7657(11) -0.1289(8) 0.4614(13) 0.042(3) Uani 1 1 d .
C10 C 0.5562(11) -0.0507(10) 0.3501(15) 0.051(3) Uani 1 1 d .
H10A H 0.4840 -0.0254 0.3113 0.062 Uiso 1 1 calc R
O2 O 0.8390(14) -0.2395(9) 0.7044(12) 0.094(4) Uani 1 1 d .
C8 C 0.6569(12) -0.1563(9) 0.5053(14) 0.050(3) Uani 1 1 d .
H8A H 0.6579 -0.2023 0.5734 0.060 Uiso 1 1 calc R
C9 C 0.5557(13) -0.1180(10) 0.4514(16) 0.057(4) Uani 1 1 d .
H9A H 0.4858 -0.1360 0.4811 0.068 Uiso 1 1 calc R
C6 C 0.8812(13) -0.1677(9) 0.5065(14) 0.051(3) Uani 1 1 d .
C5 C 0.9736(12) -0.1417(10) 0.4523(15) 0.056(4) Uani 1 1 d .
H5A H 1.0455 -0.1712 0.4808 0.067 Uiso 1 1 calc R
N3 N 0.8928(13) -0.2439(9) 0.6071(14) 0.065(3) Uani 1 1 d .
C3 C 1.0646(11) -0.0375(11) 0.2958(17) 0.061(4) Uani 1 1 d .
H3A H 1.1385 -0.0626 0.3276 0.073 Uiso 1 1 calc R
O1 O 0.9576(15) -0.3088(10) 0.5881(16) 0.114(6) Uani 1 1 d .
C2 C 1.0520(13) 0.0300(12) 0.1961(18) 0.066(4) Uani 1 1 d .
H2A H 1.1166 0.0499 0.1568 0.079 Uiso 1 1 calc R
N2 N 0.6490(8) -0.0196(7) 0.3043(10) 0.040(2) Uani 1 1 d .
C4 C 0.9660(11) -0.0690(10) 0.3506(14) 0.050(3) Uani 1 1 d .

loop_
_atom_site_aniso_label
_atom_site_aniso_U_11
_atom_site_aniso_U_22
_atom_site_aniso_U_33
_atom_site_aniso_U_23
_atom_site_aniso_U_13
_atom_site_aniso_U_12
Pb1 0.0419(3) 0.0374(2) 0.0405(3) 0.00370(18) 0.00587(18) -0.00205(18)
I1 0.0440(5) 0.0533(5) 0.0683(6) -0.0056(4) 0.0084(4) 0.0068(4)
I2 0.0840(8) 0.0757(7) 0.0761(8) 0.0273(6) 0.0211(6) -0.0015(6)
C1 0.068(10) 0.070(10) 0.055(9) -0.003(7) 0.027(8) -0.018(8)
C11 0.032(5) 0.029(5) 0.032(5) -0.004(4) -0.003(4) -0.003(4)
N1 0.031(5) 0.054(6) 0.047(6) -0.006(5) 0.009(4) -0.003(4)
C12 0.043(6) 0.040(6) 0.041(6) -0.002(5) 0.011(5) 0.009(5)
C7 0.045(6) 0.039(6) 0.039(6) -0.005(5) -0.004(5) 0.006(5)
C10 0.041(7) 0.054(7) 0.063(8) 0.013(6) 0.021(6) 0.008(6)
O2 0.153(13) 0.079(8) 0.053(7) 0.022(6) 0.030(8) 0.026(8)
C8 0.061(8) 0.046(7) 0.046(7) 0.006(6) 0.017(6) -0.008(6)
C9 0.050(8) 0.055(8) 0.070(10) 0.015(7) 0.023(7) -0.010(6)
C6 0.066(9) 0.040(6) 0.045(7) 0.000(5) 0.005(6) 0.019(6)
C5 0.043(7) 0.061(8) 0.057(8) -0.015(7) -0.014(6) 0.016(6)
N3 0.081(9) 0.052(7) 0.061(8) 0.008(6) 0.004(7) 0.015(6)
C3 0.026(6) 0.073(10) 0.082(11) -0.031(9) 0.001(6) 0.007(6)
O1 0.140(13) 0.089(10) 0.115(12) 0.043(9) 0.032(10) 0.066(10)
C2 0.042(8) 0.082(11) 0.077(11) -0.030(9) 0.022(7) -0.016(7)
N2 0.026(4) 0.054(6) 0.038(5) 0.009(4) -0.001(4) 0.005(4)
C4 0.042(7) 0.063(8) 0.043(7) -0.010(6) 0.001(5) -0.006(6)

loop_
_atom_type_symbol
_atom_type_description
_atom_type_scat_dispersion_real
_atom_type_scat_dispersion_imag
_atom_type_scat_source
C C 0.0033 0.0016 'International Tables Vol C Tables 4.2.6.8 and 6.1.1.4'
H H 0.0000 0.0000 'International Tables Vol C Tables 4.2.6.8 and 6.1.1.4'
N N 0.0061 0.0033 'International Tables Vol C Tables 4.2.6.8 and 6.1.1.4'
O O 0.0106 0.0060 'International Tables Vol C Tables 4.2.6.8 and 6.1.1.4'
I I -0.4742 1.8119 'International Tables Vol C Tables 4.2.6.8 and 6.1.1.4'
Pb Pb -3.3944 10.1111 'International Tables Vol C Tables 4.2.6.8 and 6.1.1.4'

loop_
_geom_angle_atom_site_label_1
_geom_angle_atom_site_label_2
_geom_angle_atom_site_label_3
_geom_angle
_geom_angle_site_symmetry_1
_geom_angle_site_symmetry_3
N1 Pb1 N2 65.1(3) . .
N1 Pb1 I2 83.7(2) . 4_566
N2 Pb1 I2 86.5(2) . 4_566
N1 Pb1 I1 79.8(2) . 3_655
N2 Pb1 I1 80.5(2) . 3_655
I2 Pb1 I1 162.22(3) 4_566 3_655
N1 Pb1 I1 151.7(2) . .
N2 Pb1 I1 87.8(2) . .
I2 Pb1 I1 103.64(4) 4_566 .
I1 Pb1 I1 88.07(3) 3_655 .
N1 Pb1 I2 100.8(2) . .
N2 Pb1 I2 165.5(2) . .
I2 Pb1 I2 95.71(2) 4_566 .
I1 Pb1 I2 93.94(3) 3_655 .
I1 Pb1 I2 105.47(4) . .
Pb1 I1 Pb1 91.93(3) 3_655 .
Pb1 I2 Pb1 155.45(5) 4_565 .
N1 C1 C2 123.7(15) . .
N1 C1 H1A 118.1 . .
C2 C1 H1A 118.1 . .
N2 C11 C7 122.4(10) . .
N2 C11 C12 117.9(10) . .
C7 C11 C12 119.7(10) . .
C1 N1 C12 116.8(12) . .
C1 N1 Pb1 123.7(10) . .
C12 N1 Pb1 119.4(7) . .
N1 C12 C4 122.2(11) . .
N1 C12 C11 118.4(10) . .
C4 C12 C11 119.4(11) . .
C11 C7 C8 114.9(11) . .
C11 C7 C6 117.6(12) . .
C8 C7 C6 127.4(12) . .
N2 C10 C9 125.4(13) . .
N2 C10 H10A 117.3 . .
C9 C10 H10A 117.3 . .
C9 C8 C7 121.6(12) . .
C9 C8 H8A 119.2 . .
C7 C8 H8A 119.2 . .
C8 C9 C10 118.2(12) . .
C8 C9 H9A 120.9 . .
C10 C9 H9A 120.9 . .
C5 C6 C7 122.3(12) . .
C5 C6 N3 119.1(13) . .
C7 C6 N3 118.4(13) . .
C6 C5 C4 121.3(12) . .
C6 C5 H5A 119.4 . .
C4 C5 H5A 119.4 . .
O2 N3 O1 123.8(14) . .
O2 N3 C6 119.1(13) . .
O1 N3 C6 117.1(14) . .
C2 C3 C4 119.8(13) . .
C2 C3 H3A 120.1 . .
C4 C3 H3A 120.1 . .
C1 C2 C3 119.3(14) . .
C1 C2 H2A 120.4 . .
C3 C2 H2A 120.4 . .
C10 N2 C11 117.5(10) . .
C10 N2 Pb1 123.3(8) . .
C11 N2 Pb1 119.1(7) . .
C12 C4 C3 118.2(13) . .
C12 C4 C5 119.7(12) . .
C3 C4 C5 122.2(13) . .

loop_
_geom_bond_atom_site_label_1
_geom_bond_atom_site_label_2
_geom_bond_distance
_geom_bond_site_symmetry_2
Pb1 N1 2.535(10) .
Pb1 N2 2.553(10) .
Pb1 I2 3.1902(13) 4_566
Pb1 I1 3.2210(11) 3_655
Pb1 I1 3.2431(12) .
Pb1 I2 3.3850(13) .
I1 Pb1 3.2210(11) 3_655
I2 Pb1 3.1902(13) 4_565
C1 N1 1.349(16) .
C1 C2 1.36(2) .
C1 H1A 0.9300 .
C11 N2 1.369(13) .
C11 C7 1.407(16) .
C11 C12 1.446(15) .
N1 C12 1.373(16) .
C12 C4 1.382(17) .
C7 C8 1.437(18) .
C7 C6 1.442(17) .
C10 N2 1.296(15) .
C10 C9 1.376(18) .
C10 H10A 0.9300 .
O2 N3 1.211(18) .
C8 C9 1.32(2) .
C8 H8A 0.9300 .
C9 H9A 0.9300 .
C6 C5 1.31(2) .
C6 N3 1.452(18) .
C5 C4 1.43(2) .
C5 H5A 0.9300 .
N3 O1 1.218(17) .
C3 C2 1.36(2) .
C3 C4 1.399(19) .
C3 H3A 0.9300 .
C2 H2A 0.9300 .

loop_
_geom_torsion_atom_site_label_1
_geom_torsion_atom_site_label_2
_geom_torsion_atom_site_label_3
_geom_torsion_atom_site_label_4
_geom_torsion
_geom_torsion_site_symmetry_1
_geom_torsion_site_symmetry_4
N1 Pb1 I1 Pb1 -64.1(5) . 3_655
N2 Pb1 I1 Pb1 -80.6(2) . 3_655
I2 Pb1 I1 Pb1 -166.46(3) 4_566 3_655
I1 Pb1 I1 Pb1 0.0 3_655 3_655
I2 Pb1 I1 Pb1 93.55(4) . 3_655
N1 Pb1 I2 Pb1 -173.2(3) . 4_565
N2 Pb1 I2 Pb1 173.3(9) . 4_565
I2 Pb1 I2 Pb1 -88.51(13) 4_566 4_565
I1 Pb1 I2 Pb1 106.44(12) 3_655 4_565
I1 Pb1 I2 Pb1 17.36(12) . 4_565
C2 C1 N1 C12 2(2) . .
C2 C1 N1 Pb1 -174.7(11) . .
N2 Pb1 N1 C1 178.5(12) . .
I2 Pb1 N1 C1 -92.5(11) 4_566 .
I1 Pb1 N1 C1 94.3(11) 3_655 .
I1 Pb1 N1 C1 160.3(8) . .
I2 Pb1 N1 C1 2.2(11) . .
N2 Pb1 N1 C12 2.4(8) . .
I2 Pb1 N1 C12 91.4(8) 4_566 .
I1 Pb1 N1 C12 -81.9(8) 3_655 .
I1 Pb1 N1 C12 -15.8(12) . .
I2 Pb1 N1 C12 -173.9(8) . .
C1 N1 C12 C4 -1.7(18) . .
Pb1 N1 C12 C4 174.7(9) . .
C1 N1 C12 C11 -179.3(11) . .
Pb1 N1 C12 C11 -2.9(14) . .
N2 C11 C12 N1 1.2(16) . .
C7 C11 C12 N1 -180.0(10) . .
N2 C11 C12 C4 -176.4(11) . .
C7 C11 C12 C4 2.4(17) . .
N2 C11 C7 C8 0.2(16) . .
C12 C11 C7 C8 -178.6(10) . .
N2 C11 C7 C6 177.6(11) . .
C12 C11 C7 C6 -1.2(16) . .
C11 C7 C8 C9 0.2(19) . .
C6 C7 C8 C9 -176.9(14) . .
C7 C8 C9 C10 0(2) . .
N2 C10 C9 C8 -2(2) . .
C11 C7 C6 C5 -1.9(19) . .
C8 C7 C6 C5 175.2(13) . .
C11 C7 C6 N3 -176.6(11) . .
C8 C7 C6 N3 0(2) . .
C7 C6 C5 C4 4(2) . .
N3 C6 C5 C4 178.4(12) . .
C5 C6 N3 O2 142.8(17) . .
C7 C6 N3 O2 -42(2) . .
C5 C6 N3 O1 -37(2) . .
C7 C6 N3 O1 138.1(16) . .
N1 C1 C2 C3 -2(2) . .
C4 C3 C2 C1 2(2) . .
C9 C10 N2 C11 2(2) . .
C9 C10 N2 Pb1 178.4(12) . .
C7 C11 N2 C10 -1.2(17) . .
C12 C11 N2 C10 177.6(11) . .
C7 C11 N2 Pb1 -177.7(8) . .
C12 C11 N2 Pb1 1.0(13) . .
N1 Pb1 N2 C10 -178.1(12) . .
I2 Pb1 N2 C10 97.2(11) 4_566 .
I1 Pb1 N2 C10 -95.0(11) 3_655 .
I1 Pb1 N2 C10 -6.6(11) . .
I2 Pb1 N2 C10 -163.4(8) . .
N1 Pb1 N2 C11 -1.7(8) . .
I2 Pb1 N2 C11 -86.4(8) 4_566 .
I1 Pb1 N2 C11 81.4(8) 3_655 .
I1 Pb1 N2 C11 169.8(8) . .
I2 Pb1 N2 C11 13.0(16) . .
N1 C12 C4 C3 2.2(19) . .
C11 C12 C4 C3 179.7(11) . .
N1 C12 C4 C5 -178.2(12) . .
C11 C12 C4 C5 -0.7(19) . .
C2 C3 C4 C12 -2(2) . .
C2 C3 C4 C5 178.0(13) . .
C6 C5 C4 C12 -2(2) . .
C6 C5 C4 C3 177.2(13) . .
